data_7709968
loop_
_publ_author_name
'Wang, Zhen-Feng'
'Wei, Qiao-Chang'
'Li, Jin-Xian'
'Zhou, Zhen'
'Zhang, Shuhua'

_publ_section_title
;
 A new class of nickel(II) oxyquinoline-bipyridine complexes as potent
 anticancer agents induces apoptosis and autophagy in A549/DDP tumor cells
 through mitophagy pathways
;
_journal_name_full 'Dalton Transactions'
_journal_paper_doi 10.1039/D2DT00669C
_journal_year 2022
_chemical_formula_moiety 'C34 H24 Cl4 N4 Ni O2'
_chemical_formula_sum 'C34 H24 Cl4 N4 Ni O2'
_chemical_formula_weight 721.08
_space_group_crystal_system triclinic
_space_group_IT_number 2
_space_group_name_Hall '-P 1'
_space_group_name_H-M_alt 'P -1'
_atom_sites_solution_hydrogens geom
_audit_creation_date 2022-02-18
_audit_creation_method
;
Olex2 1.2
(compiled 2018.05.29 svn.r3508 for OlexSys, GUI svn.r5506)
;
_audit_update_record
;
2022-04-02 deposited with the CCDC.	2022-04-11 downloaded from the CCDC.
;
_cell_angle_alpha 82.985(3)
_cell_angle_beta 80.795(3)
_cell_angle_gamma 76.224(3)
_cell_formula_units_Z 2
_cell_length_a 9.3753(8)
_cell_length_b 12.7009(11)
_cell_length_c 14.4552(11)
_cell_measurement_reflns_used 5609
_cell_measurement_temperature 150(2)
_cell_measurement_theta_max 24.54
_cell_measurement_theta_min 2.26
_cell_volume 1643.9(2)
_computing_cell_refinement 'Bruker SAINT'
_computing_data_collection 'Bruker APEX2'
_computing_data_reduction 'Bruker SAINT'
_computing_molecular_graphics 'Olex2 (Dolomanov et al., 2009)'
_computing_publication_material 'Olex2 (Dolomanov et al., 2009)'
_computing_structure_refinement 'SHELXL-2014 (Sheldrick 2014)'
_computing_structure_solution 'SHELXS-97 (Sheldrick 2008)'
_diffrn_ambient_temperature 150.0
_diffrn_measured_fraction_theta_full 0.999
_diffrn_measured_fraction_theta_max 0.987
_diffrn_measurement_device_type 'Bruker APEX-II CCD'
_diffrn_measurement_method '\f and \w scans'
_diffrn_radiation_type MoK\a
_diffrn_radiation_wavelength 0.71073
_diffrn_reflns_av_R_equivalents 0.0665
_diffrn_reflns_av_unetI/netI 0.0416
_diffrn_reflns_Laue_measured_fraction_full 0.999
_diffrn_reflns_Laue_measured_fraction_max 0.987
_diffrn_reflns_limit_h_max 11
_diffrn_reflns_limit_h_min -11
_diffrn_reflns_limit_k_max 15
_diffrn_reflns_limit_k_min -15
_diffrn_reflns_limit_l_max 18
_diffrn_reflns_limit_l_min -18
_diffrn_reflns_number 45463
_diffrn_reflns_point_group_measured_fraction_full 0.999
_diffrn_reflns_point_group_measured_fraction_max 0.987
_diffrn_reflns_theta_full 25.242
_diffrn_reflns_theta_max 26.632
_diffrn_reflns_theta_min 2.094
_diffrn_standards_number 0
_exptl_absorpt_coefficient_mu 0.953
_exptl_absorpt_correction_T_max 0.0276
_exptl_absorpt_correction_T_min 0.0110
_exptl_absorpt_correction_type multi-scan
_exptl_absorpt_process_details
;
SADABS-2016/2 (Bruker,2016/2) was used for absorption correction.
wR2(int) was 0.0734 before and 0.0657 after correction.
The Ratio of minimum to maximum transmission is 0.3986.
The \l/2 correction factor is Not present.
;
_exptl_crystal_colour green
_exptl_crystal_density_diffrn 1.457
_exptl_crystal_description block
_exptl_crystal_F_000 736
_exptl_crystal_size_max 0.36
_exptl_crystal_size_mid 0.29
_exptl_crystal_size_min 0.16
_refine_diff_density_max 0.368
_refine_diff_density_min -0.278
_refine_diff_density_rms 0.061
_refine_ls_extinction_method none
_refine_ls_goodness_of_fit_ref 1.069
_refine_ls_hydrogen_treatment constr
_refine_ls_matrix_type full
_refine_ls_number_parameters 410
_refine_ls_number_reflns 6804
_refine_ls_number_restraints 0
_refine_ls_restrained_S_all 1.069
_refine_ls_R_factor_all 0.0588
_refine_ls_R_factor_gt 0.0453
_refine_ls_shift/su_max 0.001
_refine_ls_shift/su_mean 0.000
_refine_ls_structure_factor_coef Fsqd
_refine_ls_weighting_details 'w=1/[\s^2^(Fo^2^)+(0.0445P)^2^+0.6988P] where P=(Fo^2^+2Fc^2^)/3'
_refine_ls_weighting_scheme calc
_refine_ls_wR_factor_gt 0.0982
_refine_ls_wR_factor_ref 0.1057
_reflns_Friedel_coverage 0.000
_reflns_number_gt 5540
_reflns_number_total 6804
_reflns_threshold_expression 'I > 2\s(I)'
_cod_data_source_file d2dt00669c2.cif
_cod_data_source_block Ni1
_cod_database_code 7709968
_shelx_shelxl_version_number 2018/3
_shelx_space_group_comment
;
The symmetry employed for this shelxl refinement is uniquely defined
by the following loop, which should always be used as a source of
symmetry information in preference to the above space-group names.
They are only intended as comments.
;
_shelx_estimated_absorpt_t_max 0.862
_shelx_estimated_absorpt_t_min 0.725
_olex2_refinement_description
;
1. Fixed Uiso
 At 1.2 times of:
  All C(H) groups
 At 1.5 times of:
  All C(H,H,H) groups
2.a Aromatic/amide H refined with riding coordinates:
 C14(H14), C19(H19), C4(H4), C32(H32), C21(H21), C3(H3), C31(H31), C9(H9),
 C13(H13), C30(H30), C22(H22), C23(H23)
2.b Idealised Me refined as rotating group:
 C1(H1A,H1B,H1C), C11(H11A,H11B,H11C), C34(H34A,H34B,H34C), C33(H33A,H33B,H33C)
;
_olex2_submission_special_instructions 'No special instructions were received'

loop_
_space_group_symop_operation_xyz
'x, y, z'
'-x, -y, -z'

loop_
_atom_site_label
_atom_site_type_symbol
_atom_site_fract_x
_atom_site_fract_y
_atom_site_fract_z
_atom_site_U_iso_or_equiv
_atom_site_adp_type
_atom_site_occupancy
_atom_site_site_symmetry_order
_atom_site_calc_flag
_atom_site_refinement_flags_posn
_atom_site_refinement_flags_adp
_atom_site_refinement_flags_occupancy
_atom_site_disorder_assembly
_atom_site_disorder_group
Ni1 Ni 0.76941(4) 0.24999(3) 0.21620(2) 0.03059(10) Uani 1 1 d . . . . .
Cl3 Cl 1.02288(9) -0.23808(6) 0.47012(5) 0.04390(18) Uani 1 1 d . . . . .
Cl2 Cl 0.97057(9) 0.57810(6) 0.22713(6) 0.04685(19) Uani 1 1 d . . . . .
Cl1 Cl 0.75445(9) 0.54122(7) 0.59368(5) 0.0501(2) Uani 1 1 d . . . . .
Cl4 Cl 0.56836(9) -0.08503(7) 0.27026(7) 0.0592(2) Uani 1 1 d . . . . .
O1 O 0.8315(2) 0.39164(15) 0.21504(12) 0.0349(4) Uani 1 1 d . . . . .
O2 O 0.7013(2) 0.10913(15) 0.22294(13) 0.0356(4) Uani 1 1 d . . . . .
N3 N 0.5943(2) 0.32739(18) 0.14335(15) 0.0330(5) Uani 1 1 d . . . . .
N2 N 0.9472(2) 0.13965(18) 0.28024(15) 0.0311(5) Uani 1 1 d . . . . .
N4 N 0.8659(2) 0.22099(19) 0.07811(15) 0.0336(5) Uani 1 1 d . . . . .
N1 N 0.6625(2) 0.29925(18) 0.35533(15) 0.0321(5) Uani 1 1 d . . . . .
C1 C 0.4944(4) 0.1750(3) 0.4021(2) 0.0482(8) Uani 1 1 d . . . . .
H1A H 0.502222 0.173707 0.333784 0.072 Uiso 1 1 calc GR . . . .
H1B H 0.389675 0.194579 0.428770 0.072 Uiso 1 1 calc GR . . . .
H1C H 0.539860 0.102863 0.429804 0.072 Uiso 1 1 calc GR . . . .
C25 C 0.6201(3) 0.3104(2) 0.05037(18) 0.0319(6) Uani 1 1 d . . . . .
C7 C 0.8110(3) 0.4276(2) 0.29752(19) 0.0323(6) Uani 1 1 d . . . . .
C16 C 0.9032(3) 0.0436(2) 0.31049(18) 0.0313(6) Uani 1 1 d . . . . .
C11 C 1.1275(3) 0.2534(2) 0.2665(2) 0.0419(7) Uani 1 1 d . . . . .
H11A H 1.082656 0.286725 0.210092 0.063 Uiso 1 1 calc GR . . . .
H11B H 1.235642 0.235712 0.250963 0.063 Uiso 1 1 calc GR . . . .
H11C H 1.098575 0.304392 0.315381 0.063 Uiso 1 1 calc GR . . . .
C14 C 1.1171(3) -0.0231(2) 0.3920(2) 0.0373(6) Uani 1 1 d . . . . .
H14 H 1.174552 -0.076133 0.431487 0.045 Uiso 1 1 calc R . . . .
C5 C 0.7003(3) 0.4184(2) 0.46654(18) 0.0332(6) Uani 1 1 d . . . . .
C6 C 0.7236(3) 0.3808(2) 0.37564(18) 0.0312(6) Uani 1 1 d . . . . .
C15 C 0.9834(3) -0.0398(2) 0.36912(18) 0.0329(6) Uani 1 1 d . . . . .
C26 C 0.7665(3) 0.2518(2) 0.01545(18) 0.0328(6) Uani 1 1 d . . . . .
C19 C 0.8029(3) -0.1476(2) 0.3665(2) 0.0402(7) Uani 1 1 d . . . . .
H19 H 0.767676 -0.212242 0.385397 0.048 Uiso 1 1 calc R . . . .
C17 C 0.7710(3) 0.0322(2) 0.27697(19) 0.0340(6) Uani 1 1 d . . . . .
C8 C 0.8700(3) 0.5121(2) 0.3178(2) 0.0357(6) Uani 1 1 d . . . . .
C12 C 1.0748(3) 0.1515(2) 0.30152(19) 0.0343(6) Uani 1 1 d . . . . .
C4 C 0.6079(3) 0.3689(2) 0.53691(19) 0.0398(7) Uani 1 1 d . . . . .
H4 H 0.589211 0.390617 0.599113 0.048 Uiso 1 1 calc R . . . .
C10 C 0.7710(3) 0.4998(2) 0.4807(2) 0.0373(6) Uani 1 1 d . . . . .
C27 C 0.7982(3) 0.2285(2) -0.07904(19) 0.0356(6) Uani 1 1 d . . . . .
C32 C 1.0009(3) 0.1665(3) 0.0478(2) 0.0424(7) Uani 1 1 d . . . . .
H32 H 1.071123 0.143814 0.090995 0.051 Uiso 1 1 calc R . . . .
C21 C 0.4617(3) 0.3836(2) 0.1771(2) 0.0391(7) Uani 1 1 d . . . . .
H21 H 0.442841 0.396223 0.241811 0.047 Uiso 1 1 calc R . . . .
C18 C 0.7278(3) -0.0654(2) 0.3074(2) 0.0397(7) Uani 1 1 d . . . . .
C24 C 0.5130(3) 0.3466(2) -0.0105(2) 0.0368(6) Uani 1 1 d . . . . .
C3 C 0.5460(3) 0.2904(2) 0.51531(19) 0.0393(7) Uani 1 1 d . . . . .
H3 H 0.483842 0.257450 0.562699 0.047 Uiso 1 1 calc R . . . .
C2 C 0.5728(3) 0.2570(2) 0.4233(2) 0.0359(6) Uani 1 1 d . . . . .
C28 C 0.6846(3) 0.2625(2) -0.14009(19) 0.0395(7) Uani 1 1 d . . . . .
C31 C 1.0440(3) 0.1409(3) -0.0458(2) 0.0483(8) Uani 1 1 d . . . . .
H31 H 1.142239 0.102493 -0.065445 0.058 Uiso 1 1 calc R . . . .
C9 C 0.8539(3) 0.5462(2) 0.4083(2) 0.0398(7) Uani 1 1 d . . . . .
H9 H 0.900607 0.601385 0.419035 0.048 Uiso 1 1 calc R . . . .
C29 C 0.5468(3) 0.3204(2) -0.1077(2) 0.0392(7) Uani 1 1 d . . . . .
C13 C 1.1625(3) 0.0691(2) 0.3571(2) 0.0389(7) Uani 1 1 d . . . . .
H13 H 1.254632 0.078728 0.369926 0.047 Uiso 1 1 calc R . . . .
C20 C 0.9279(3) -0.1345(2) 0.3971(2) 0.0368(6) Uani 1 1 d . . . . .
C30 C 0.9442(3) 0.1715(3) -0.1085(2) 0.0437(7) Uani 1 1 d . . . . .
H30 H 0.972881 0.154555 -0.171929 0.052 Uiso 1 1 calc R . . . .
C34 C 0.7256(4) 0.2289(3) -0.2393(2) 0.0518(8) Uani 1 1 d . . . . .
H34A H 0.800184 0.267088 -0.273465 0.078 Uiso 1 1 calc GR . . . .
H34B H 0.637178 0.247575 -0.271298 0.078 Uiso 1 1 calc GR . . . .
H34C H 0.766190 0.150163 -0.237502 0.078 Uiso 1 1 calc GR . . . .
C22 C 0.3497(3) 0.4245(2) 0.1220(2) 0.0450(7) Uani 1 1 d . . . . .
H22 H 0.256565 0.464993 0.148646 0.054 Uiso 1 1 calc R . . . .
C23 C 0.3740(3) 0.4064(3) 0.0289(2) 0.0464(7) Uani 1 1 d . . . . .
H23 H 0.297466 0.433925 -0.009234 0.056 Uiso 1 1 calc R . . . .
C33 C 0.4238(4) 0.3580(3) -0.1683(2) 0.0534(9) Uani 1 1 d . . . . .
H33A H 0.349941 0.313586 -0.149732 0.080 Uiso 1 1 calc GR . . . .
H33B H 0.465102 0.350320 -0.234473 0.080 Uiso 1 1 calc GR . . . .
H33C H 0.376785 0.434524 -0.160048 0.080 Uiso 1 1 calc GR . . . .

loop_
_atom_site_aniso_label
_atom_site_aniso_U_11
_atom_site_aniso_U_22
_atom_site_aniso_U_33
_atom_site_aniso_U_23
_atom_site_aniso_U_13
_atom_site_aniso_U_12
Ni1 0.03149(19) 0.03197(19) 0.02840(18) -0.00311(14) -0.00373(13) -0.00725(14)
Cl3 0.0474(4) 0.0348(4) 0.0469(4) 0.0033(3) -0.0108(3) -0.0046(3)
Cl2 0.0453(4) 0.0403(4) 0.0539(4) 0.0020(3) 0.0018(3) -0.0163(3)
Cl1 0.0475(4) 0.0613(5) 0.0437(4) -0.0226(4) -0.0083(3) -0.0060(4)
Cl4 0.0454(5) 0.0460(5) 0.0946(7) 0.0018(4) -0.0271(4) -0.0189(4)
O1 0.0388(11) 0.0345(10) 0.0307(10) -0.0021(8) -0.0008(8) -0.0098(8)
O2 0.0354(10) 0.0344(10) 0.0393(10) -0.0016(8) -0.0111(8) -0.0090(8)
N3 0.0330(12) 0.0326(12) 0.0329(12) -0.0023(10) -0.0025(10) -0.0078(10)
N2 0.0300(12) 0.0342(12) 0.0304(11) -0.0057(9) -0.0019(9) -0.0100(10)
N4 0.0316(12) 0.0373(13) 0.0312(11) -0.0035(10) -0.0040(9) -0.0062(10)
N1 0.0302(12) 0.0311(12) 0.0338(12) -0.0011(9) -0.0050(9) -0.0052(9)
C1 0.0448(18) 0.0484(18) 0.0528(19) -0.0055(15) 0.0044(15) -0.0201(15)
C25 0.0376(15) 0.0265(13) 0.0327(13) -0.0023(11) -0.0049(11) -0.0093(11)
C7 0.0313(14) 0.0301(14) 0.0340(14) -0.0014(11) -0.0056(11) -0.0040(11)
C16 0.0299(14) 0.0319(14) 0.0318(13) -0.0056(11) -0.0027(11) -0.0060(11)
C11 0.0342(15) 0.0431(17) 0.0512(18) -0.0032(14) -0.0054(13) -0.0148(13)
C14 0.0383(16) 0.0354(15) 0.0389(15) -0.0057(12) -0.0107(12) -0.0048(12)
C5 0.0291(14) 0.0358(15) 0.0320(14) -0.0035(11) -0.0055(11) -0.0009(11)
C6 0.0297(13) 0.0315(14) 0.0315(13) -0.0029(11) -0.0051(11) -0.0044(11)
C15 0.0332(14) 0.0337(14) 0.0310(13) -0.0062(11) -0.0027(11) -0.0054(11)
C26 0.0349(15) 0.0314(14) 0.0319(14) -0.0029(11) -0.0030(11) -0.0078(11)
C19 0.0362(16) 0.0315(15) 0.0512(17) -0.0008(13) -0.0016(13) -0.0085(12)
C17 0.0316(14) 0.0341(15) 0.0365(14) -0.0057(12) -0.0045(11) -0.0061(12)
C8 0.0327(15) 0.0310(14) 0.0408(15) -0.0001(12) -0.0032(12) -0.0048(12)
C12 0.0325(14) 0.0351(15) 0.0360(14) -0.0075(12) -0.0017(11) -0.0085(12)
C4 0.0369(16) 0.0507(18) 0.0278(14) -0.0015(12) -0.0053(12) -0.0022(13)
C10 0.0329(15) 0.0420(16) 0.0367(15) -0.0127(13) -0.0068(12) -0.0019(12)
C27 0.0376(15) 0.0354(15) 0.0325(14) -0.0023(12) -0.0053(12) -0.0058(12)
C32 0.0361(16) 0.0506(18) 0.0383(15) -0.0072(14) -0.0056(12) -0.0035(14)
C21 0.0392(16) 0.0391(16) 0.0347(15) -0.0046(12) 0.0021(12) -0.0043(13)
C18 0.0310(15) 0.0380(16) 0.0518(17) -0.0049(13) -0.0078(13) -0.0095(12)
C24 0.0391(16) 0.0335(15) 0.0377(15) -0.0018(12) -0.0077(12) -0.0070(12)
C3 0.0334(15) 0.0499(17) 0.0316(14) 0.0025(13) -0.0001(12) -0.0094(13)
C2 0.0314(14) 0.0369(15) 0.0387(15) 0.0005(12) -0.0049(12) -0.0080(12)
C28 0.0491(18) 0.0411(16) 0.0291(14) -0.0020(12) -0.0056(12) -0.0121(14)
C31 0.0368(17) 0.058(2) 0.0439(17) -0.0091(15) 0.0017(13) -0.0002(15)
C9 0.0365(16) 0.0351(15) 0.0494(17) -0.0099(13) -0.0095(13) -0.0054(12)
C29 0.0435(17) 0.0379(16) 0.0364(15) 0.0011(12) -0.0095(13) -0.0091(13)
C13 0.0295(14) 0.0416(16) 0.0477(17) -0.0076(13) -0.0096(12) -0.0072(12)
C20 0.0388(16) 0.0318(14) 0.0365(15) -0.0014(12) -0.0036(12) -0.0033(12)
C30 0.0455(18) 0.0490(18) 0.0338(15) -0.0068(13) -0.0019(13) -0.0056(14)
C34 0.054(2) 0.065(2) 0.0350(16) -0.0082(15) -0.0088(14) -0.0071(17)
C22 0.0350(16) 0.0428(17) 0.0519(18) -0.0073(14) -0.0007(14) -0.0001(13)
C23 0.0416(17) 0.0458(18) 0.0496(18) -0.0016(14) -0.0131(14) -0.0022(14)
C33 0.056(2) 0.058(2) 0.0454(18) -0.0069(16) -0.0224(16) -0.0006(17)

loop_
_atom_type_symbol
_atom_type_description
_atom_type_scat_dispersion_real
_atom_type_scat_dispersion_imag
_atom_type_scat_source
C C 0.0033 0.0016 'International Tables Vol C Tables 4.2.6.8 and 6.1.1.4'
H H 0.0000 0.0000 'International Tables Vol C Tables 4.2.6.8 and 6.1.1.4'
Cl Cl 0.1484 0.1585 'International Tables Vol C Tables 4.2.6.8 and 6.1.1.4'
N N 0.0061 0.0033 'International Tables Vol C Tables 4.2.6.8 and 6.1.1.4'
Ni Ni 0.3393 1.1124 'International Tables Vol C Tables 4.2.6.8 and 6.1.1.4'
O O 0.0106 0.0060 'International Tables Vol C Tables 4.2.6.8 and 6.1.1.4'

loop_
_geom_angle_atom_site_label_1
_geom_angle_atom_site_label_2
_geom_angle_atom_site_label_3
_geom_angle
_geom_angle_site_symmetry_1
_geom_angle_site_symmetry_3
_geom_angle_publ_flag
O1 Ni1 O2 177.44(7) . . ?
O1 Ni1 N3 90.87(8) . . ?
O1 Ni1 N2 100.04(8) . . ?
O1 Ni1 N4 95.34(8) . . ?
O1 Ni1 N1 79.62(8) . . ?
O2 Ni1 N3 89.18(8) . . ?
O2 Ni1 N2 80.13(8) . . ?
O2 Ni1 N4 87.19(8) . . ?
O2 Ni1 N1 97.83(8) . . ?
N3 Ni1 N2 168.13(8) . . ?
N3 Ni1 N4 79.51(9) . . ?
N3 Ni1 N1 96.76(8) . . ?
N2 Ni1 N1 89.86(8) . . ?
N4 Ni1 N2 94.71(8) . . ?
N4 Ni1 N1 173.74(9) . . ?
C7 O1 Ni1 113.51(17) . . ?
C17 O2 Ni1 113.16(17) . . ?
C25 N3 Ni1 113.49(17) . . ?
C21 N3 Ni1 128.34(19) . . ?
C21 N3 C25 118.0(2) . . ?
C16 N2 Ni1 108.09(17) . . ?
C12 N2 Ni1 132.91(19) . . ?
C12 N2 C16 118.7(2) . . ?
C26 N4 Ni1 112.70(17) . . ?
C32 N4 Ni1 128.7(2) . . ?
C32 N4 C26 118.0(2) . . ?
C6 N1 Ni1 107.67(16) . . ?
C2 N1 Ni1 133.14(19) . . ?
C2 N1 C6 118.4(2) . . ?
H1A C1 H1B 109.5 . . ?
H1A C1 H1C 109.5 . . ?
H1B C1 H1C 109.5 . . ?
C2 C1 H1A 109.5 . . ?
C2 C1 H1B 109.5 . . ?
C2 C1 H1C 109.5 . . ?
N3 C25 C26 116.6(2) . . ?
N3 C25 C24 123.4(2) . . ?
C24 C25 C26 120.0(2) . . ?
O1 C7 C6 120.7(2) . . ?
O1 C7 C8 123.9(3) . . ?
C8 C7 C6 115.3(2) . . ?
N2 C16 C15 122.6(2) . . ?
N2 C16 C17 115.6(2) . . ?
C15 C16 C17 121.8(3) . . ?
H11A C11 H11B 109.5 . . ?
H11A C11 H11C 109.5 . . ?
H11B C11 H11C 109.5 . . ?
C12 C11 H11A 109.5 . . ?
C12 C11 H11B 109.5 . . ?
C12 C11 H11C 109.5 . . ?
C15 C14 H14 120.3 . . ?
C13 C14 H14 120.3 . . ?
C13 C14 C15 119.5(3) . . ?
C4 C5 C6 116.7(3) . . ?
C10 C5 C6 118.4(3) . . ?
C10 C5 C4 124.9(3) . . ?
N1 C6 C7 115.4(2) . . ?
N1 C6 C5 122.8(2) . . ?
C5 C6 C7 121.8(2) . . ?
C14 C15 C16 116.9(3) . . ?
C20 C15 C16 118.1(3) . . ?
C20 C15 C14 124.9(3) . . ?
N4 C26 C25 116.8(2) . . ?
N4 C26 C27 123.9(2) . . ?
C27 C26 C25 119.2(3) . . ?
C18 C19 H19 120.3 . . ?
C20 C19 H19 120.3 . . ?
C20 C19 C18 119.4(3) . . ?
O2 C17 C16 120.3(3) . . ?
O2 C17 C18 124.5(3) . . ?
C18 C17 C16 115.2(3) . . ?
C7 C8 Cl2 118.9(2) . . ?
C7 C8 C9 123.4(3) . . ?
C9 C8 Cl2 117.7(2) . . ?
N2 C12 C11 119.6(3) . . ?
N2 C12 C13 121.2(3) . . ?
C13 C12 C11 119.2(3) . . ?
C5 C4 H4 120.1 . . ?
C3 C4 C5 119.8(3) . . ?
C3 C4 H4 120.1 . . ?
C5 C10 Cl1 119.5(2) . . ?
C9 C10 Cl1 119.3(2) . . ?
C9 C10 C5 121.2(3) . . ?
C26 C27 C28 120.1(2) . . ?
C26 C27 C30 116.1(3) . . ?
C30 C27 C28 123.8(2) . . ?
N4 C32 H32 118.8 . . ?
N4 C32 C31 122.3(3) . . ?
C31 C32 H32 118.8 . . ?
N3 C21 H21 118.6 . . ?
N3 C21 C22 122.8(3) . . ?
C22 C21 H21 118.6 . . ?
C19 C18 Cl4 118.1(2) . . ?
C19 C18 C17 124.0(3) . . ?
C17 C18 Cl4 117.9(2) . . ?
C25 C24 C29 120.1(3) . . ?
C25 C24 C23 116.2(3) . . ?
C23 C24 C29 123.7(3) . . ?
C4 C3 H3 119.6 . . ?
C4 C3 C2 120.8(3) . . ?
C2 C3 H3 119.6 . . ?
N1 C2 C1 120.1(3) . . ?
N1 C2 C3 121.4(3) . . ?
C3 C2 C1 118.5(3) . . ?
C27 C28 C34 116.7(3) . . ?
C29 C28 C27 120.7(2) . . ?
C29 C28 C34 122.6(3) . . ?
C32 C31 H31 120.2 . . ?
C30 C31 C32 119.6(3) . . ?
C30 C31 H31 120.2 . . ?
C8 C9 H9 120.1 . . ?
C10 C9 C8 119.7(3) . . ?
C10 C9 H9 120.1 . . ?
C24 C29 C33 117.2(3) . . ?
C28 C29 C24 119.8(3) . . ?
C28 C29 C33 123.0(3) . . ?
C14 C13 C12 121.0(3) . . ?
C14 C13 H13 119.5 . . ?
C12 C13 H13 119.5 . . ?
C15 C20 Cl3 119.3(2) . . ?
C19 C20 Cl3 119.3(2) . . ?
C19 C20 C15 121.4(3) . . ?
C27 C30 H30 120.0 . . ?
C31 C30 C27 120.1(3) . . ?
C31 C30 H30 120.0 . . ?
C28 C34 H34A 109.5 . . ?
C28 C34 H34B 109.5 . . ?
C28 C34 H34C 109.5 . . ?
H34A C34 H34B 109.5 . . ?
H34A C34 H34C 109.5 . . ?
H34B C34 H34C 109.5 . . ?
C21 C22 H22 120.2 . . ?
C23 C22 C21 119.5(3) . . ?
C23 C22 H22 120.2 . . ?
C24 C23 H23 120.0 . . ?
C22 C23 C24 120.0(3) . . ?
C22 C23 H23 120.0 . . ?
C29 C33 H33A 109.5 . . ?
C29 C33 H33B 109.5 . . ?
C29 C33 H33C 109.5 . . ?
H33A C33 H33B 109.5 . . ?
H33A C33 H33C 109.5 . . ?
H33B C33 H33C 109.5 . . ?

loop_
_geom_bond_atom_site_label_1
_geom_bond_atom_site_label_2
_geom_bond_distance
_geom_bond_site_symmetry_2
_geom_bond_publ_flag
Ni1 O1 2.0161(19) . ?
Ni1 O2 2.0245(19) . ?
Ni1 N3 2.074(2) . ?
Ni1 N2 2.159(2) . ?
Ni1 N4 2.093(2) . ?
Ni1 N1 2.192(2) . ?
Cl3 C20 1.744(3) . ?
Cl2 C8 1.738(3) . ?
Cl1 C10 1.749(3) . ?
Cl4 C18 1.746(3) . ?
O1 C7 1.298(3) . ?
O2 C17 1.290(3) . ?
N3 C25 1.362(3) . ?
N3 C21 1.327(3) . ?
N2 C16 1.379(3) . ?
N2 C12 1.328(3) . ?
N4 C26 1.361(3) . ?
N4 C32 1.324(4) . ?
N1 C6 1.377(3) . ?
N1 C2 1.335(3) . ?
C1 H1A 0.9800 . ?
C1 H1B 0.9800 . ?
C1 H1C 0.9800 . ?
C1 C2 1.495(4) . ?
C25 C26 1.441(4) . ?
C25 C24 1.399(4) . ?
C7 C6 1.440(4) . ?
C7 C8 1.398(4) . ?
C16 C15 1.417(4) . ?
C16 C17 1.445(4) . ?
C11 H11A 0.9800 . ?
C11 H11B 0.9800 . ?
C11 H11C 0.9800 . ?
C11 C12 1.497(4) . ?
C14 H14 0.9500 . ?
C14 C15 1.415(4) . ?
C14 C13 1.352(4) . ?
C5 C6 1.419(4) . ?
C5 C4 1.415(4) . ?
C5 C10 1.404(4) . ?
C15 C20 1.411(4) . ?
C26 C27 1.403(4) . ?
C19 H19 0.9500 . ?
C19 C18 1.392(4) . ?
C19 C20 1.370(4) . ?
C17 C18 1.394(4) . ?
C8 C9 1.402(4) . ?
C12 C13 1.419(4) . ?
C4 H4 0.9500 . ?
C4 C3 1.355(4) . ?
C10 C9 1.362(4) . ?
C27 C28 1.445(4) . ?
C27 C30 1.413(4) . ?
C32 H32 0.9500 . ?
C32 C31 1.404(4) . ?
C21 H21 0.9500 . ?
C21 C22 1.383(4) . ?
C24 C29 1.451(4) . ?
C24 C23 1.413(4) . ?
C3 H3 0.9500 . ?
C3 C2 1.412(4) . ?
C28 C29 1.367(4) . ?
C28 C34 1.510(4) . ?
C31 H31 0.9500 . ?
C31 C30 1.363(4) . ?
C9 H9 0.9500 . ?
C29 C33 1.511(4) . ?
C13 H13 0.9500 . ?
C30 H30 0.9500 . ?
C34 H34A 0.9800 . ?
C34 H34B 0.9800 . ?
C34 H34C 0.9800 . ?
C22 H22 0.9500 . ?
C22 C23 1.366(4) . ?
C23 H23 0.9500 . ?
C33 H33A 0.9800 . ?
C33 H33B 0.9800 . ?
C33 H33C 0.9800 . ?

loop_
_geom_torsion_atom_site_label_1
_geom_torsion_atom_site_label_2
_geom_torsion_atom_site_label_3
_geom_torsion_atom_site_label_4
_geom_torsion
_geom_torsion_site_symmetry_1
_geom_torsion_site_symmetry_2
_geom_torsion_site_symmetry_3
_geom_torsion_site_symmetry_4
_geom_torsion_publ_flag
Ni1 O1 C7 C6 -12.3(3) . . . . ?
Ni1 O1 C7 C8 167.5(2) . . . . ?
Ni1 O2 C17 C16 -12.2(3) . . . . ?
Ni1 O2 C17 C18 167.6(2) . . . . ?
Ni1 N3 C25 C26 -5.8(3) . . . . ?
Ni1 N3 C25 C24 174.2(2) . . . . ?
Ni1 N3 C21 C22 -174.9(2) . . . . ?
Ni1 N2 C16 C15 -169.43(19) . . . . ?
Ni1 N2 C16 C17 11.7(3) . . . . ?
Ni1 N2 C12 C11 -9.8(4) . . . . ?
Ni1 N2 C12 C13 170.19(19) . . . . ?
Ni1 N4 C26 C25 7.6(3) . . . . ?
Ni1 N4 C26 C27 -171.5(2) . . . . ?
Ni1 N4 C32 C31 171.1(2) . . . . ?
Ni1 N1 C6 C7 13.0(3) . . . . ?
Ni1 N1 C6 C5 -168.3(2) . . . . ?
Ni1 N1 C2 C1 -16.7(4) . . . . ?
Ni1 N1 C2 C3 165.1(2) . . . . ?
Cl2 C8 C9 C10 177.3(2) . . . . ?
Cl1 C10 C9 C8 178.8(2) . . . . ?
O1 C7 C6 N1 -1.6(4) . . . . ?
O1 C7 C6 C5 179.7(2) . . . . ?
O1 C7 C8 Cl2 2.9(4) . . . . ?
O1 C7 C8 C9 -176.3(3) . . . . ?
O2 C17 C18 Cl4 -0.2(4) . . . . ?
O2 C17 C18 C19 -179.4(3) . . . . ?
N3 C25 C26 N4 -1.3(4) . . . . ?
N3 C25 C26 C27 177.8(2) . . . . ?
N3 C25 C24 C29 -176.9(3) . . . . ?
N3 C25 C24 C23 2.0(4) . . . . ?
N3 C21 C22 C23 0.6(5) . . . . ?
N2 C16 C15 C14 -3.3(4) . . . . ?
N2 C16 C15 C20 179.2(2) . . . . ?
N2 C16 C17 O2 -0.5(4) . . . . ?
N2 C16 C17 C18 179.6(2) . . . . ?
N2 C12 C13 C14 -1.6(4) . . . . ?
N4 C26 C27 C28 178.7(3) . . . . ?
N4 C26 C27 C30 -1.4(4) . . . . ?
N4 C32 C31 C30 -0.8(5) . . . . ?
C25 N3 C21 C22 0.3(4) . . . . ?
C25 C26 C27 C28 -0.4(4) . . . . ?
C25 C26 C27 C30 179.6(3) . . . . ?
C25 C24 C29 C28 -1.5(4) . . . . ?
C25 C24 C29 C33 177.4(3) . . . . ?
C25 C24 C23 C22 -0.9(5) . . . . ?
C7 C8 C9 C10 -3.4(4) . . . . ?
C16 N2 C12 C11 177.8(2) . . . . ?
C16 N2 C12 C13 -2.2(4) . . . . ?
C16 C15 C20 Cl3 -179.40(19) . . . . ?
C16 C15 C20 C19 2.0(4) . . . . ?
C16 C17 C18 Cl4 179.72(19) . . . . ?
C16 C17 C18 C19 0.5(4) . . . . ?
C11 C12 C13 C14 178.4(3) . . . . ?
C14 C15 C20 Cl3 3.4(4) . . . . ?
C14 C15 C20 C19 -175.3(3) . . . . ?
C5 C4 C3 C2 0.1(4) . . . . ?
C5 C10 C9 C8 -0.3(4) . . . . ?
C6 N1 C2 C1 175.0(3) . . . . ?
C6 N1 C2 C3 -3.2(4) . . . . ?
C6 C7 C8 Cl2 -177.26(19) . . . . ?
C6 C7 C8 C9 3.5(4) . . . . ?
C6 C5 C4 C3 -0.5(4) . . . . ?
C6 C5 C10 Cl1 -175.7(2) . . . . ?
C6 C5 C10 C9 3.4(4) . . . . ?
C15 C16 C17 O2 -179.3(2) . . . . ?
C15 C16 C17 C18 0.8(4) . . . . ?
C15 C14 C13 C12 3.0(4) . . . . ?
C26 N4 C32 C31 0.6(5) . . . . ?
C26 C25 C24 C29 3.1(4) . . . . ?
C26 C25 C24 C23 -178.0(3) . . . . ?
C26 C27 C28 C29 2.1(4) . . . . ?
C26 C27 C28 C34 -176.8(3) . . . . ?
C26 C27 C30 C31 1.1(5) . . . . ?
C17 C16 C15 C14 175.5(2) . . . . ?
C17 C16 C15 C20 -2.0(4) . . . . ?
C8 C7 C6 N1 178.5(2) . . . . ?
C8 C7 C6 C5 -0.2(4) . . . . ?
C12 N2 C16 C15 4.7(4) . . . . ?
C12 N2 C16 C17 -174.1(2) . . . . ?
C4 C5 C6 N1 -0.9(4) . . . . ?
C4 C5 C6 C7 177.7(2) . . . . ?
C4 C5 C10 Cl1 3.4(4) . . . . ?
C4 C5 C10 C9 -177.5(3) . . . . ?
C4 C3 C2 N1 1.8(4) . . . . ?
C4 C3 C2 C1 -176.4(3) . . . . ?
C10 C5 C6 N1 178.2(2) . . . . ?
C10 C5 C6 C7 -3.2(4) . . . . ?
C10 C5 C4 C3 -179.6(3) . . . . ?
C27 C28 C29 C24 -1.1(5) . . . . ?
C27 C28 C29 C33 -180.0(3) . . . . ?
C32 N4 C26 C25 179.6(3) . . . . ?
C32 N4 C26 C27 0.5(4) . . . . ?
C32 C31 C30 C27 -0.1(5) . . . . ?
C21 N3 C25 C26 178.3(2) . . . . ?
C21 N3 C25 C24 -1.7(4) . . . . ?
C21 C22 C23 C24 -0.3(5) . . . . ?
C18 C19 C20 Cl3 -179.4(2) . . . . ?
C18 C19 C20 C15 -0.7(4) . . . . ?
C24 C25 C26 N4 178.7(2) . . . . ?
C24 C25 C26 C27 -2.2(4) . . . . ?
C2 N1 C6 C7 -175.9(2) . . . . ?
C2 N1 C6 C5 2.8(4) . . . . ?
C28 C27 C30 C31 -178.9(3) . . . . ?
C29 C24 C23 C22 177.9(3) . . . . ?
C13 C14 C15 C16 -0.6(4) . . . . ?
C13 C14 C15 C20 176.7(3) . . . . ?
C20 C19 C18 Cl4 -179.8(2) . . . . ?
C20 C19 C18 C17 -0.6(4) . . . . ?
C30 C27 C28 C29 -177.9(3) . . . . ?
C30 C27 C28 C34 3.2(5) . . . . ?
C34 C28 C29 C24 177.7(3) . . . . ?
C34 C28 C29 C33 -1.2(5) . . . . ?
C23 C24 C29 C28 179.8(3) . . . . ?
C23 C24 C29 C33 -1.3(5) . . . . ?
